data_7059176
loop_
_publ_author_name
'Il&#x2019;in, Mikhail V.'
'Lesnikova, Liana A.'
'Bolotin, Dmitrii S.'
'Novikov, Alexander S.'
'Suslonov, Vitalii V.'
'Kukushkin, Vadim Yu.'

_publ_section_title
;
 A one-pot route to N-acyl ureas: a formal four-component hydrolytic
 reaction involving aminonitrones and isocyanide dibromides
;
_journal_issue 4
_journal_name_full 'New Journal of Chemistry'
_journal_page_first 1253
_journal_page_last 1262
_journal_paper_doi 10.1039/C9NJ05445F
_journal_volume 44
_journal_year 2020
_chemical_formula_moiety 'C15 H17 F3 N2 O2'
_chemical_formula_sum 'C15 H17 F3 N2 O2'
_chemical_formula_weight 314.30
_space_group_crystal_system triclinic
_space_group_IT_number 2
_space_group_name_Hall '-P 1'
_space_group_name_H-M_alt 'P -1'
_atom_sites_solution_hydrogens geom
_atom_sites_solution_primary iterative
_audit_creation_date 2019-07-05
_audit_creation_method
;
Olex2 1.2
(compiled 2018.05.29 svn.r3508 for OlexSys, GUI svn.r5506)
;
_audit_update_record
;
2019-07-05 deposited with the CCDC.	2019-12-16 downloaded from the CCDC.
;
_cell_angle_alpha 100.531(9)
_cell_angle_beta 94.646(14)
_cell_angle_gamma 100.547(15)
_cell_formula_units_Z 2
_cell_length_a 5.1066(12)
_cell_length_b 11.5568(13)
_cell_length_c 12.7664(13)
_cell_measurement_reflns_used 1953
_cell_measurement_temperature 100(2)
_cell_measurement_theta_max 31.1860
_cell_measurement_theta_min 3.2840
_cell_volume 723.1(2)
_computing_cell_refinement
;
CrysAlisPro, Agilent Technologies,
Version 1.171.36.32 (release 02-08-2013 CrysAlis171 .NET)
(compiled Aug  2 2013,16:46:58)
;
_computing_data_collection
;
CrysAlisPro, Agilent Technologies,
Version 1.171.36.32 (release 02-08-2013 CrysAlis171 .NET)
(compiled Aug  2 2013,16:46:58)
;
_computing_data_reduction
;
CrysAlisPro, Agilent Technologies,
Version 1.171.36.32 (release 02-08-2013 CrysAlis171 .NET)
(compiled Aug  2 2013,16:46:58)
;
_computing_molecular_graphics 'Olex2 (Dolomanov et al., 2009)'
_computing_publication_material 'Olex2 (Dolomanov et al., 2009)'
_computing_structure_refinement 'ShelXL (Sheldrick, 2015)'
_computing_structure_solution
;
Superflip (Palatinus & Chapuis, 2007;Palatinus & van der Lee, 2008;
Palatinus et al., 2012)
;
_diffrn_ambient_temperature 100(2)
_diffrn_detector_area_resol_mean 16.2096
_diffrn_measured_fraction_theta_full 0.998
_diffrn_measured_fraction_theta_max 0.998
_diffrn_measurement_details
;
#__ type_ start__ end____ width___ exp.time_
  1 omega  -69.00  -42.00   1.0000   14.3600
omega____ theta____ kappa____ phi______ frames
    -      -25.5873 -178.0000    0.0000 27

#__ type_ start__ end____ width___ exp.time_
  2 omega   20.00   61.00   1.0000   14.3600
omega____ theta____ kappa____ phi______ frames
    -       26.6811  -99.0000  -30.0000 41

#__ type_ start__ end____ width___ exp.time_
  3 omega   52.00   97.00   1.0000   14.3600
omega____ theta____ kappa____ phi______ frames
    -       26.6811 -178.0000 -120.0000 45

#__ type_ start__ end____ width___ exp.time_
  4 omega  -21.00   69.00   1.0000   14.3600
omega____ theta____ kappa____ phi______ frames
    -       26.6811  -99.0000   60.0000 90

#__ type_ start__ end____ width___ exp.time_
  5 omega   40.00   69.00   1.0000   14.3600
omega____ theta____ kappa____ phi______ frames
    -       26.6811  -99.0000 -150.0000 29

#__ type_ start__ end____ width___ exp.time_
  6 omega  -38.00   39.00   1.0000   14.3600
omega____ theta____ kappa____ phi______ frames
    -       26.6811  -57.0000 -180.0000 77

#__ type_ start__ end____ width___ exp.time_
  7 omega  -17.00  100.00   1.0000   14.3600
omega____ theta____ kappa____ phi______ frames
    -       26.6811   19.0000    0.0000 117

#__ type_ start__ end____ width___ exp.time_
  8 omega  -47.00  -22.00   1.0000   14.3600
omega____ theta____ kappa____ phi______ frames
    -      -25.5873  -38.0000   60.0000 25
;
_diffrn_measurement_device_type 'Xcalibur, Eos'
_diffrn_measurement_method '\w scans'
_diffrn_orient_matrix_UB_11 -0.1223654000
_diffrn_orient_matrix_UB_12 -0.0417240000
_diffrn_orient_matrix_UB_13 -0.0031574000
_diffrn_orient_matrix_UB_21 0.0725814000
_diffrn_orient_matrix_UB_22 -0.0445789000
_diffrn_orient_matrix_UB_23 0.0095302000
_diffrn_orient_matrix_UB_31 -0.0021268000
_diffrn_orient_matrix_UB_32 0.0182900000
_diffrn_orient_matrix_UB_33 0.0560195000
_diffrn_radiation_monochromator graphite
_diffrn_radiation_type MoK\a
_diffrn_radiation_wavelength 0.71073
_diffrn_reflns_av_R_equivalents 0.0338
_diffrn_reflns_av_unetI/netI 0.0486
_diffrn_reflns_Laue_measured_fraction_full 0.998
_diffrn_reflns_Laue_measured_fraction_max 0.998
_diffrn_reflns_limit_h_max 6
_diffrn_reflns_limit_h_min -6
_diffrn_reflns_limit_k_max 14
_diffrn_reflns_limit_k_min -15
_diffrn_reflns_limit_l_max 16
_diffrn_reflns_limit_l_min -15
_diffrn_reflns_number 6124
_diffrn_reflns_point_group_measured_fraction_full 0.998
_diffrn_reflns_point_group_measured_fraction_max 0.998
_diffrn_reflns_theta_full 25.242
_diffrn_reflns_theta_max 27.497
_diffrn_reflns_theta_min 3.269
_diffrn_source 'Enhance (Mo) X-ray Source'
_exptl_absorpt_coefficient_mu 0.122
_exptl_absorpt_correction_T_max 1.00000
_exptl_absorpt_correction_T_min 0.72995
_exptl_absorpt_correction_type multi-scan
_exptl_absorpt_process_details
;
CrysAlisPro, Agilent Technologies,
Version 1.171.36.32 (release 02-08-2013 CrysAlis171 .NET)
(compiled Aug  2 2013,16:46:58)
Empirical absorption correction using spherical harmonics,
 implemented in SCALE3 ABSPACK scaling algorithm.
;
_exptl_crystal_colour 'clear colourless'
_exptl_crystal_colour_lustre clear
_exptl_crystal_colour_primary colourless
_exptl_crystal_density_diffrn 1.444
_exptl_crystal_description prism
_exptl_crystal_F_000 328
_exptl_crystal_size_max 0.2
_exptl_crystal_size_mid 0.2
_exptl_crystal_size_min 0.15
_refine_diff_density_max 0.308
_refine_diff_density_min -0.333
_refine_diff_density_rms 0.060
_refine_ls_extinction_method none
_refine_ls_goodness_of_fit_ref 1.064
_refine_ls_hydrogen_treatment constr
_refine_ls_matrix_type full
_refine_ls_number_parameters 199
_refine_ls_number_reflns 3326
_refine_ls_number_restraints 0
_refine_ls_restrained_S_all 1.064
_refine_ls_R_factor_all 0.0619
_refine_ls_R_factor_gt 0.0464
_refine_ls_shift/su_max 0.001
_refine_ls_shift/su_mean 0.000
_refine_ls_structure_factor_coef Fsqd
_refine_ls_weighting_details 'w=1/[\s^2^(Fo^2^)+(0.0631P)^2^+0.0776P] where P=(Fo^2^+2Fc^2^)/3'
_refine_ls_weighting_scheme calc
_refine_ls_wR_factor_gt 0.1157
_refine_ls_wR_factor_ref 0.1328
_reflns_Friedel_coverage 0.000
_reflns_number_gt 2644
_reflns_number_total 3326
_reflns_threshold_expression 'I > 2\s(I)'
_cod_data_source_file c9nj05445f2.cif
_cod_data_source_block 3
_cod_depositor_comments
;Adding full bibliography for 7059176--7059177.cif.

 Adding full bibliography for 7059176--7059177.cif.
;
_cod_database_code 7059176
_shelx_shelxl_version_number 2014/7
_chemical_oxdiff_formula ' O4 C30 N4 F6'
_shelx_space_group_comment
;
The symmetry employed for this shelxl refinement is uniquely defined
by the following loop, which should always be used as a source of
symmetry information in preference to the above space-group names.
They are only intended as comments.
;
_shelx_estimated_absorpt_t_max 0.982
_shelx_estimated_absorpt_t_min 0.976
_reflns_odcompleteness_completeness 99.88
_reflns_odcompleteness_iscentric 1
_reflns_odcompleteness_theta 30.01
_olex2_refinement_description
;
1. Fixed Uiso
 At 1.2 times of:
  All C(H) groups, All C(H,H) groups, All N(H) groups
2.a Ternary CH refined with riding coordinates:
 C3(H3)
2.b Secondary CH2 refined with riding coordinates:
 C4(H4A,H4B), C5(H5A,H5B), C8(H8A,H8B), C7(H7A,H7B), C6(H6A,H6B)
2.c Aromatic/amide H refined with riding coordinates:
 N1(H1), N2(H2), C10(H10), C14(H14), C12(H12), C13(H13)
;
_olex2_submission_special_instructions 'No special instructions were received'

loop_
_space_group_symop_operation_xyz
'x, y, z'
'-x, -y, -z'

loop_
_atom_site_label
_atom_site_type_symbol
_atom_site_fract_x
_atom_site_fract_y
_atom_site_fract_z
_atom_site_U_iso_or_equiv
_atom_site_adp_type
_atom_site_occupancy
_atom_site_site_symmetry_order
_atom_site_calc_flag
_atom_site_refinement_flags_posn
F3 F 0.0207(2) 0.00823(9) 0.73388(8) 0.0307(3) Uani 1 1 d .
F2 F -0.1947(2) 0.14658(9) 0.78669(8) 0.0315(3) Uani 1 1 d .
F1 F -0.3527(2) 0.01172(10) 0.64502(8) 0.0348(3) Uani 1 1 d .
O1 O 1.2150(2) 0.57617(10) 0.60296(8) 0.0227(3) Uani 1 1 d .
O2 O 0.6916(2) 0.41162(10) 0.78294(8) 0.0237(3) Uani 1 1 d .
N1 N 0.8315(3) 0.45383(12) 0.62655(10) 0.0185(3) Uani 1 1 d .
H1 H 0.7896 0.4372 0.5565 0.022 Uiso 1 1 calc R
N2 N 1.1290(3) 0.56977(12) 0.77268(10) 0.0198(3) Uani 1 1 d .
H2 H 1.0126 0.5411 0.8134 0.024 Uiso 1 1 calc R
C3 C 1.3787(3) 0.65156(14) 0.82424(11) 0.0182(3) Uani 1 1 d .
H3 H 1.5252 0.6357 0.7795 0.022 Uiso 1 1 calc R
C1 C 1.0716(3) 0.53722(13) 0.66685(12) 0.0175(3) Uani 1 1 d .
C9 C 0.4119(3) 0.31038(14) 0.62389(12) 0.0184(3) Uani 1 1 d .
C4 C 1.4468(3) 0.62301(14) 0.93355(11) 0.0204(3) Uani 1 1 d .
H4A H 1.4663 0.5382 0.9246 0.024 Uiso 1 1 calc R
H4B H 1.2989 0.6335 0.9776 0.024 Uiso 1 1 calc R
C11 C 0.0266(3) 0.15899(14) 0.63314(12) 0.0199(3) Uani 1 1 d .
C10 C 0.2601(3) 0.23856(14) 0.68215(12) 0.0194(3) Uani 1 1 d .
H10 H 0.3164 0.2439 0.7560 0.023 Uiso 1 1 calc R
C2 C 0.6564(3) 0.39589(14) 0.68485(12) 0.0181(3) Uani 1 1 d .
C14 C 0.3268(3) 0.30175(14) 0.51541(12) 0.0204(3) Uani 1 1 d .
H14 H 0.4288 0.3505 0.4747 0.024 Uiso 1 1 calc R
C5 C 1.7069(3) 0.70515(15) 0.99087(12) 0.0225(4) Uani 1 1 d .
H5A H 1.7421 0.6880 1.0633 0.027 Uiso 1 1 calc R
H5B H 1.8577 0.6884 0.9504 0.027 Uiso 1 1 calc R
C8 C 1.3608(3) 0.78299(14) 0.83357(13) 0.0225(4) Uani 1 1 d .
H8A H 1.2094 0.7994 0.8738 0.027 Uiso 1 1 calc R
H8B H 1.3262 0.7999 0.7610 0.027 Uiso 1 1 calc R
C12 C -0.0581(3) 0.15036(14) 0.52509(12) 0.0220(4) Uani 1 1 d .
H12 H -0.2179 0.0960 0.4914 0.026 Uiso 1 1 calc R
C7 C 1.6205(3) 0.86472(15) 0.89118(13) 0.0244(4) Uani 1 1 d .
H7A H 1.6008 0.9495 0.9001 0.029 Uiso 1 1 calc R
H7B H 1.7680 0.8544 0.8468 0.029 Uiso 1 1 calc R
C13 C 0.0940(3) 0.22217(15) 0.46758(12) 0.0226(4) Uani 1 1 d .
H13 H 0.0374 0.2167 0.3938 0.027 Uiso 1 1 calc R
C15 C -0.1261(4) 0.08177(15) 0.69881(13) 0.0240(4) Uani 1 1 d .
C6 C 1.6924(4) 0.83702(15) 1.00095(13) 0.0269(4) Uani 1 1 d .
H6A H 1.8677 0.8878 1.0339 0.032 Uiso 1 1 calc R
H6B H 1.5555 0.8562 1.0483 0.032 Uiso 1 1 calc R

loop_
_atom_site_aniso_label
_atom_site_aniso_U_11
_atom_site_aniso_U_22
_atom_site_aniso_U_33
_atom_site_aniso_U_23
_atom_site_aniso_U_13
_atom_site_aniso_U_12
F3 0.0350(6) 0.0236(5) 0.0364(6) 0.0143(4) 0.0056(4) 0.0043(5)
F2 0.0349(6) 0.0295(6) 0.0298(5) 0.0060(4) 0.0123(4) 0.0019(5)
F1 0.0274(6) 0.0335(6) 0.0355(6) 0.0084(5) -0.0025(4) -0.0131(5)
O1 0.0246(6) 0.0226(6) 0.0187(5) 0.0069(4) 0.0019(4) -0.0031(5)
O2 0.0273(7) 0.0232(6) 0.0172(6) 0.0037(4) 0.0014(4) -0.0029(5)
N1 0.0212(7) 0.0166(6) 0.0153(6) 0.0027(5) -0.0003(5) -0.0006(5)
N2 0.0205(7) 0.0194(7) 0.0166(6) 0.0042(5) 0.0007(5) -0.0030(6)
C3 0.0181(8) 0.0172(8) 0.0177(7) 0.0041(6) 0.0003(6) -0.0002(6)
C1 0.0199(8) 0.0140(7) 0.0183(7) 0.0037(6) 0.0001(6) 0.0033(6)
C9 0.0200(8) 0.0151(7) 0.0195(7) 0.0020(6) 0.0016(6) 0.0038(6)
C4 0.0241(9) 0.0187(8) 0.0181(7) 0.0062(6) 0.0012(6) 0.0017(7)
C11 0.0225(9) 0.0150(7) 0.0223(8) 0.0031(6) 0.0031(6) 0.0040(7)
C10 0.0215(8) 0.0182(8) 0.0176(7) 0.0028(6) 0.0020(6) 0.0024(6)
C2 0.0205(8) 0.0149(7) 0.0192(7) 0.0039(6) 0.0016(6) 0.0043(6)
C14 0.0232(9) 0.0183(8) 0.0200(8) 0.0051(6) 0.0027(6) 0.0039(7)
C5 0.0238(9) 0.0242(9) 0.0184(8) 0.0054(6) -0.0005(6) 0.0023(7)
C8 0.0229(9) 0.0196(8) 0.0256(8) 0.0082(6) 0.0010(6) 0.0027(7)
C12 0.0213(8) 0.0184(8) 0.0233(8) 0.0016(6) -0.0024(6) 0.0012(7)
C7 0.0250(9) 0.0170(8) 0.0297(9) 0.0067(6) 0.0018(6) -0.0004(7)
C13 0.0261(9) 0.0215(8) 0.0190(8) 0.0034(6) -0.0015(6) 0.0045(7)
C15 0.0238(9) 0.0214(8) 0.0243(8) 0.0041(6) 0.0000(6) -0.0001(7)
C6 0.0283(10) 0.0213(9) 0.0254(8) -0.0005(7) -0.0013(7) -0.0025(7)

loop_
_atom_type_symbol
_atom_type_description
_atom_type_scat_dispersion_real
_atom_type_scat_dispersion_imag
_atom_type_scat_source
C C 0.0033 0.0016 'International Tables Vol C Tables 4.2.6.8 and 6.1.1.4'
H H 0.0000 0.0000 'International Tables Vol C Tables 4.2.6.8 and 6.1.1.4'
F F 0.0171 0.0103 'International Tables Vol C Tables 4.2.6.8 and 6.1.1.4'
N N 0.0061 0.0033 'International Tables Vol C Tables 4.2.6.8 and 6.1.1.4'
O O 0.0106 0.0060 'International Tables Vol C Tables 4.2.6.8 and 6.1.1.4'

loop_
_geom_angle_atom_site_label_1
_geom_angle_atom_site_label_2
_geom_angle_atom_site_label_3
_geom_angle
C2 N1 C1 126.87(12)
C1 N2 C3 122.51(13)
N2 C3 C4 108.39(12)
N2 C3 C8 112.34(13)
C4 C3 C8 111.36(13)
O1 C1 N1 118.76(13)
O1 C1 N2 123.80(15)
N2 C1 N1 117.44(14)
C10 C9 C2 116.28(13)
C10 C9 C14 119.26(15)
C14 C9 C2 124.44(14)
C3 C4 C5 110.74(13)
C10 C11 C12 120.40(15)
C10 C11 C15 118.22(13)
C12 C11 C15 121.37(14)
C11 C10 C9 120.34(13)
O2 C2 N1 122.85(15)
O2 C2 C9 119.82(14)
N1 C2 C9 117.32(12)
C13 C14 C9 119.83(15)
C6 C5 C4 111.47(13)
C3 C8 C7 110.61(13)
C13 C12 C11 118.94(15)
C8 C7 C6 111.68(14)
C14 C13 C12 121.23(14)
F3 C15 C11 111.36(14)
F2 C15 F3 106.02(13)
F2 C15 C11 112.26(14)
F1 C15 F3 106.57(13)
F1 C15 F2 106.83(14)
F1 C15 C11 113.34(13)
C5 C6 C7 110.68(13)

loop_
_geom_bond_atom_site_label_1
_geom_bond_atom_site_label_2
_geom_bond_distance
F3 C15 1.343(2)
F2 C15 1.340(2)
F1 C15 1.3382(19)
O1 C1 1.2305(19)
O2 C2 1.2256(18)
N1 C1 1.407(2)
N1 C2 1.369(2)
N2 C3 1.4659(19)
N2 C1 1.3275(19)
C3 C4 1.5196(19)
C3 C8 1.522(2)
C9 C10 1.388(2)
C9 C2 1.500(2)
C9 C14 1.397(2)
C4 C5 1.525(2)
C11 C10 1.388(2)
C11 C12 1.392(2)
C11 C15 1.494(2)
C14 C13 1.382(2)
C5 C6 1.522(2)
C8 C7 1.523(2)
C12 C13 1.382(2)
C7 C6 1.525(2)
